data_7132172
loop_
_publ_author_name
'Wang, Yi-Lin'
'Liu, Peng-Xiang'
'Zhang, Huan-Huan'
'Xu, Peng-Fei'
'Luo, Yong-Chun'

_publ_section_title
;
 Synthesis of benzo[<i>f</i>][1,2]thiazepine 1,1-dioxides based on the
 visible-light-mediated aza Patern&#xf2;-B&#xfc;chi reaction of
 benzo[<i>d</i>]isothiazole 1,1-dioxides with alkenes.
;
_journal_name_full 'Chemical communications (Cambridge, England)'
_journal_paper_doi 10.1039/d3cc03745b
_journal_year 2023
_chemical_absolute_configuration ad
_chemical_formula_moiety 'C22 H19 N O2 S'
_chemical_formula_sum 'C22 H19 N O2 S'
_chemical_formula_weight 361.44
_space_group_crystal_system monoclinic
_space_group_IT_number 7
_space_group_name_Hall 'P -2yc'
_space_group_name_H-M_alt 'P 1 c 1'
_atom_sites_solution_hydrogens geom
_atom_sites_solution_primary iterative
_audit_creation_date 2023-06-30
_audit_creation_method
;
Olex2 1.3
(compiled 2020.11.12 svn.r5f609507 for OlexSys, GUI svn.r6408)
;
_audit_update_record
;
2023-06-30 deposited with the CCDC.	2023-09-21 downloaded from the CCDC.
;
_cell_angle_alpha 90
_cell_angle_beta 107.376(10)
_cell_angle_gamma 90
_cell_formula_units_Z 4
_cell_length_a 15.2972(15)
_cell_length_b 7.4805(5)
_cell_length_c 17.3374(16)
_cell_measurement_reflns_used 5083
_cell_measurement_temperature 302.9(2)
_cell_measurement_theta_max 30.9160
_cell_measurement_theta_min 2.4540
_cell_volume 1893.4(3)
_computing_cell_refinement 'CrysAlisPro 1.171.42.93a (Rigaku OD, 2023)'
_computing_data_collection 'CrysAlisPro 1.171.42.93a (Rigaku OD, 2023)'
_computing_data_reduction 'CrysAlisPro 1.171.42.93a (Rigaku OD, 2023)'
_computing_molecular_graphics 'Olex2 1.3 (Dolomanov et al., 2009)'
_computing_publication_material 'Olex2 1.3 (Dolomanov et al., 2009)'
_computing_structure_refinement 'SHELXL 2018/1 (Sheldrick, 2015)'
_computing_structure_solution 'olex2.solve 1.3 (Bourhis et al., 2015)'
_diffrn_ambient_environment air
_diffrn_ambient_temperature 302.9(2)
_diffrn_detector 'Hybrid Pixel Array Detector'
_diffrn_detector_area_resol_mean 10.0000
_diffrn_detector_type HyPix
_diffrn_measured_fraction_theta_full 1.000
_diffrn_measured_fraction_theta_max 0.804
_diffrn_measurement_details
;
List of Runs (angles in degrees, time in seconds):

  # Type    Start    End  Width  t~exp~   \w     \q     \k     \f   Frames
#--------------------------------------------------------------------------
  1  \w    -28.00  65.00   0.50    8.21    --   -6.19   6.00 -49.00  186
  2  \w    -54.00 -27.00   0.50    8.21    --   -6.19  -6.00 133.00   54
  3  \w    -14.00  36.00   0.50    8.21    --    4.00 -99.00 150.00  100
  4  \w     28.00  59.00   0.50    8.21    --    4.00  37.00  90.00   62
  5  \w    -74.00   7.00   0.50    8.21    --   -6.19 -57.00 -60.00  162
;
_diffrn_measurement_device 'four-circle diffractometer'
_diffrn_measurement_device_type 'XtaLAB Synergy R, DW system, HyPix'
_diffrn_measurement_method '\w scans'
_diffrn_orient_matrix_type 'CrysAlisPro convention (1999,Acta A55,543-557)'
_diffrn_orient_matrix_UB_11 -0.0388981000
_diffrn_orient_matrix_UB_12 0.0063120000
_diffrn_orient_matrix_UB_13 0.0141467000
_diffrn_orient_matrix_UB_21 0.0291788000
_diffrn_orient_matrix_UB_22 0.0063556000
_diffrn_orient_matrix_UB_23 0.0402923000
_diffrn_orient_matrix_UB_31 0.0005974000
_diffrn_orient_matrix_UB_32 0.0943458000
_diffrn_orient_matrix_UB_33 -0.0036612000
_diffrn_radiation_monochromator mirror
_diffrn_radiation_probe x-ray
_diffrn_radiation_type 'Mo K\a'
_diffrn_radiation_wavelength 0.71073
_diffrn_reflns_av_R_equivalents 0.0704
_diffrn_reflns_av_unetI/netI 0.0834
_diffrn_reflns_Laue_measured_fraction_full 1.000
_diffrn_reflns_Laue_measured_fraction_max 0.804
_diffrn_reflns_limit_h_max 22
_diffrn_reflns_limit_h_min -18
_diffrn_reflns_limit_k_max 8
_diffrn_reflns_limit_k_min -10
_diffrn_reflns_limit_l_max 21
_diffrn_reflns_limit_l_min -23
_diffrn_reflns_number 17540
_diffrn_reflns_point_group_measured_fraction_full 0.899
_diffrn_reflns_point_group_measured_fraction_max 0.668
_diffrn_reflns_theta_full 25.242
_diffrn_reflns_theta_max 30.778
_diffrn_reflns_theta_min 2.440
_diffrn_source 'Rotating-anode X-ray tube'
_diffrn_source_type 'Rigaku (Mo) X-ray Source'
_exptl_absorpt_coefficient_mu 0.186
_exptl_absorpt_correction_T_max 1.00000
_exptl_absorpt_correction_T_min 0.29238
_exptl_absorpt_correction_type multi-scan
_exptl_absorpt_process_details
;
CrysAlisPro 1.171.42.93a (Rigaku Oxford Diffraction, 2023)
Empirical absorption correction using spherical harmonics,
implemented in SCALE3 ABSPACK scaling algorithm.
;
_exptl_crystal_colour 'clear light colourless'
_exptl_crystal_colour_lustre clear
_exptl_crystal_colour_modifier light
_exptl_crystal_colour_primary colourless
_exptl_crystal_density_diffrn 1.268
_exptl_crystal_description block
_exptl_crystal_F_000 760
_exptl_crystal_size_max 0.16
_exptl_crystal_size_mid 0.15
_exptl_crystal_size_min 0.12
_refine_diff_density_max 1.174
_refine_diff_density_min -0.388
_refine_diff_density_rms 0.092
_refine_ls_abs_structure_details
;
 Flack x determined using 1478 quotients [(I+)-(I-)]/[(I+)+(I-)]
 (Parsons, Flack and Wagner, Acta Cryst. B69 (2013) 249-259).
;
_refine_ls_abs_structure_Flack -0.02(8)
_refine_ls_extinction_method none
_refine_ls_goodness_of_fit_ref 1.000
_refine_ls_hydrogen_treatment constr
_refine_ls_matrix_type full
_refine_ls_number_parameters 471
_refine_ls_number_reflns 7899
_refine_ls_number_restraints 2
_refine_ls_restrained_S_all 1.000
_refine_ls_R_factor_all 0.1554
_refine_ls_R_factor_gt 0.0949
_refine_ls_shift/su_max 0.000
_refine_ls_shift/su_mean 0.000
_refine_ls_structure_factor_coef Fsqd
_refine_ls_weighting_details 'w=1/[\s^2^(Fo^2^)+(0.1746P)^2^] where P=(Fo^2^+2Fc^2^)/3'
_refine_ls_weighting_scheme calc
_refine_ls_wR_factor_gt 0.2269
_refine_ls_wR_factor_ref 0.2786
_reflns_Friedel_coverage 0.659
_reflns_Friedel_fraction_full 0.797
_reflns_Friedel_fraction_max 0.531
_reflns_number_gt 4330
_reflns_number_total 7899
_reflns_threshold_expression 'I > 2\s(I)'
_cod_data_source_file d3cc03745b2.cif
_cod_data_source_block wangyil_0627_auto
_cod_depositor_comments
;

2024-12-16
Z value and formula fixed to values more according to usual
chemical conventions.                 miguel
;
_cod_original_formula_sum 'C44 H38 N2 O4 S2'
_cod_original_formula_weight 722.88
_cod_original_formula_moiety '2(C22 H19 N O2 S)'
_cod_original_formula_units_Z 2
_cod_database_code 7132172
_shelx_shelxl_version_number 2018/1
_shelx_space_group_comment
;
The symmetry employed for this shelxl refinement is uniquely defined
by the following loop, which should always be used as a source of
symmetry information in preference to the above space-group names.
They are only intended as comments.
;
_reflns_odcompleteness_completeness 99.83
_reflns_odcompleteness_iscentric 1
_reflns_odcompleteness_theta 26.32
_olex2_refinement_description
;
1. Fixed Uiso
 At 1.2 times of:
  All C(H) groups
 At 1.5 times of:
  All C(H,H,H) groups
2.a Ternary CH refined with riding coordinates:
 C14(H14), C32(H32), C38(H38), C42(H42)
2.b Aromatic/amide H refined with riding coordinates:
 C9(H9), C13(H13), C16(H16), C24(H24), C25(H25), C28(H28), C29(H29), C31(H31),
 C33(H33), C35(H35), C36(H36), C37(H37), C39(H39), C41(H41), C2(H2), C5(H5),
 C7(H7), C11(H11), C15(H15), C17(H17), C19(H19), C21(H21), C22(H22), C26(H26),
 C27(H27), C30(H30), C40(H40), C43(H43)
2.c Idealised Me refined as rotating group:
 C3(H3A,H3B,H3C), C23(H23A,H23B,H23C)
;
_olex2_submission_special_instructions 'No special instructions were received'
_oxdiff_exptl_absorpt_empirical_details
;
Empirical correction (ABSPACK) includes:
- Absorption correction using spherical harmonics
- Frame scaling
;
_oxdiff_exptl_absorpt_empirical_full_max 2.285
_oxdiff_exptl_absorpt_empirical_full_min 0.620

loop_
_space_group_symop_operation_xyz
'x, y, z'
'x, -y, z+1/2'

loop_
_atom_site_label
_atom_site_type_symbol
_atom_site_fract_x
_atom_site_fract_y
_atom_site_fract_z
_atom_site_U_iso_or_equiv
_atom_site_adp_type
_atom_site_occupancy
_atom_site_site_symmetry_order
_atom_site_calc_flag
_atom_site_refinement_flags_posn
_atom_site_refinement_flags_adp
_atom_site_refinement_flags_occupancy
_atom_site_disorder_assembly
_atom_site_disorder_group
S1 S 0.75434(16) 0.4111(3) 0.47308(14) 0.0658(6) Uani 1 1 d . . . . .
O1 O 0.6756(5) 0.3179(8) 0.4236(5) 0.086(2) Uani 1 1 d . . . . .
O2 O 0.8281(5) 0.3035(8) 0.5231(5) 0.083(2) Uani 1 1 d . . . . .
N1 N 0.7920(5) 0.5490(9) 0.4161(4) 0.0566(16) Uani 1 1 d . . . . .
C1 C 0.8566(5) 0.9055(11) 0.3475(5) 0.0547(18) Uani 1 1 d . . . . .
C3 C 0.9428(7) 0.6220(12) 0.5345(6) 0.071(2) Uani 1 1 d . . . . .
H3A H 0.906003 0.657557 0.568056 0.107 Uiso 1 1 calc R U . . .
H3B H 0.995391 0.698461 0.544715 0.107 Uiso 1 1 calc R U . . .
H3C H 0.962390 0.500505 0.546446 0.107 Uiso 1 1 calc R U . . .
C4 C 0.7445(5) 0.7280(10) 0.4105(5) 0.0489(16) Uani 1 1 d . . . . .
C9 C 0.5554(8) 0.671(2) 0.2118(7) 0.103(4) Uani 1 1 d . . . . .
H9 H 0.529604 0.581305 0.174979 0.123 Uiso 1 1 calc R U . . .
C10 C 0.7142(6) 0.7415(10) 0.4859(5) 0.0527(17) Uani 1 1 d . . . . .
C12 C 0.7179(7) 0.5797(10) 0.5254(5) 0.063(2) Uani 1 1 d . . . . .
C13 C 0.6272(7) 0.6301(16) 0.2812(6) 0.082(3) Uani 1 1 d . . . . .
H13 H 0.647814 0.512962 0.291314 0.098 Uiso 1 1 calc R U . . .
C14 C 0.8394(6) 0.8225(11) 0.4204(5) 0.0548(18) Uani 1 1 d . . . . .
H14 H 0.854598 0.905660 0.466141 0.066 Uiso 1 1 calc R U . . .
C16 C 0.8742(7) 1.0866(13) 0.3480(7) 0.076(3) Uani 1 1 d . . . . .
H16 H 0.874312 1.154625 0.392938 0.092 Uiso 1 1 calc R U . . .
C18 C 0.6671(6) 0.7639(11) 0.3344(5) 0.0563(18) Uani 1 1 d . . . . .
C24 C 0.8534(8) 0.8057(16) 0.2795(6) 0.083(3) Uani 1 1 d . . . . .
H24 H 0.837591 0.685298 0.276492 0.099 Uiso 1 1 calc R U . . .
C25 C 0.5613(7) 0.9781(17) 0.2522(7) 0.082(3) Uani 1 1 d . . . . .
H25 H 0.538141 1.093823 0.244170 0.099 Uiso 1 1 calc R U . . .
C28 C 0.6341(7) 0.9361(13) 0.3179(6) 0.070(2) Uani 1 1 d . . . . .
H28 H 0.662455 1.027398 0.352830 0.083 Uiso 1 1 calc R U . . .
C29 C 0.6611(9) 0.8761(14) 0.5882(6) 0.083(3) Uani 1 1 d . . . . .
H29 H 0.643776 0.977685 0.610892 0.100 Uiso 1 1 calc R U . . .
C31 C 0.6929(8) 0.5603(14) 0.5969(6) 0.077(3) Uani 1 1 d . . . . .
H31 H 0.695619 0.449851 0.622108 0.092 Uiso 1 1 calc R U . . .
C32 C 0.8862(6) 0.6370(11) 0.4455(5) 0.0578(19) Uani 1 1 d . . . . .
H32 H 0.923325 0.604407 0.410356 0.069 Uiso 1 1 calc R U . . .
C33 C 0.8747(9) 0.891(2) 0.2148(7) 0.100(4) Uani 1 1 d . . . . .
H33 H 0.875206 0.824530 0.169569 0.120 Uiso 1 1 calc R U . . .
C35 C 0.8919(10) 1.169(2) 0.2820(10) 0.117(5) Uani 1 1 d . . . . .
H35 H 0.902013 1.291275 0.281581 0.140 Uiso 1 1 calc R U . . .
C36 C 0.6827(7) 0.8917(11) 0.5176(6) 0.067(2) Uani 1 1 d . . . . .
H36 H 0.676446 1.000870 0.490893 0.080 Uiso 1 1 calc R U . . .
C37 C 0.6644(8) 0.7105(16) 0.6277(7) 0.084(3) Uani 1 1 d . . . . .
H37 H 0.647250 0.703103 0.674731 0.101 Uiso 1 1 calc R U . . .
C39 C 0.5231(8) 0.841(2) 0.1978(7) 0.095(3) Uani 1 1 d . . . . .
H39 H 0.475164 0.866176 0.151538 0.114 Uiso 1 1 calc R U . . .
C41 C 0.8939(10) 1.063(3) 0.2172(10) 0.120(6) Uani 1 1 d . . . . .
H41 H 0.909196 1.114642 0.174169 0.144 Uiso 1 1 calc R U . . .
S2 S 1.24565(18) -0.0863(2) 0.60150(15) 0.0696(7) Uani 1 1 d . . . . .
O3 O 1.1740(6) -0.2002(8) 0.6108(5) 0.088(2) Uani 1 1 d . . . . .
O4 O 1.3264(6) -0.1713(9) 0.5942(5) 0.094(2) Uani 1 1 d . . . . .
N2 N 1.2048(5) 0.0482(9) 0.5240(4) 0.0592(16) Uani 1 1 d . . . . .
C2 C 1.3264(9) 0.2173(16) 0.8024(6) 0.089(3) Uani 1 1 d . . . . .
H2 H 1.342340 0.210046 0.858398 0.106 Uiso 1 1 calc R U . . .
C5 C 1.4714(8) 0.351(2) 0.4480(8) 0.107(4) Uani 1 1 d . . . . .
H5 H 1.519701 0.377059 0.427677 0.128 Uiso 1 1 calc R U . . .
C6 C 1.3264(6) 0.2687(11) 0.5063(5) 0.0576(19) Uani 1 1 d . . . . .
C7 C 1.3279(9) 0.3846(15) 0.7655(6) 0.085(3) Uani 1 1 d . . . . .
H7 H 1.343881 0.486998 0.797013 0.102 Uiso 1 1 calc R U . . .
C8 C 1.1358(5) 0.4021(11) 0.4194(5) 0.0585(19) Uani 1 1 d . . . . .
C11 C 1.1383(8) 0.2972(17) 0.3536(6) 0.085(3) Uani 1 1 d . . . . .
H11 H 1.153416 0.176607 0.360454 0.102 Uiso 1 1 calc R U . . .
C15 C 1.3020(8) 0.0658(14) 0.7574(6) 0.082(3) Uani 1 1 d . . . . .
H15 H 1.301293 -0.044966 0.781577 0.099 Uiso 1 1 calc R U . . .
C17 C 1.0977(10) 0.658(2) 0.3322(10) 0.120(5) Uani 1 1 d . . . . .
H17 H 1.084134 0.779513 0.324932 0.144 Uiso 1 1 calc R U . . .
C19 C 1.4405(10) 0.181(2) 0.4440(7) 0.104(4) Uani 1 1 d . . . . .
H19 H 1.467531 0.093212 0.420780 0.125 Uiso 1 1 calc R U . . .
C20 C 1.2794(6) 0.2468(9) 0.6353(5) 0.0504(17) Uani 1 1 d . . . . .
C21 C 1.1175(10) 0.377(2) 0.2762(7) 0.105(4) Uani 1 1 d . . . . .
H21 H 1.117014 0.307461 0.231609 0.127 Uiso 1 1 calc R U . . .
C22 C 1.3684(7) 0.1356(15) 0.4741(6) 0.075(3) Uani 1 1 d . . . . .
H22 H 1.348687 0.017680 0.472585 0.090 Uiso 1 1 calc R U . . .
C23 C 1.0556(7) 0.1179(13) 0.5647(7) 0.078(3) Uani 1 1 d . . . . .
H23A H 1.041789 -0.005511 0.570831 0.117 Uiso 1 1 calc R U . . .
H23B H 0.999549 0.184263 0.545335 0.117 Uiso 1 1 calc R U . . .
H23C H 1.091162 0.165100 0.615914 0.117 Uiso 1 1 calc R U . . .
C26 C 1.1175(7) 0.5806(13) 0.4090(7) 0.077(3) Uani 1 1 d . . . . .
H26 H 1.118280 0.651307 0.453292 0.092 Uiso 1 1 calc R U . . .
C27 C 1.4342(8) 0.4824(19) 0.4808(7) 0.088(3) Uani 1 1 d . . . . .
H27 H 1.457543 0.597908 0.484638 0.106 Uiso 1 1 calc R U . . .
C30 C 1.3593(7) 0.4423(13) 0.5092(6) 0.071(2) Uani 1 1 d . . . . .
H30 H 1.331589 0.533076 0.530061 0.086 Uiso 1 1 calc R U . . .
C34 C 1.2490(6) 0.2323(9) 0.5419(5) 0.0516(18) Uani 1 1 d . . . . .
C38 C 1.1534(6) 0.3200(11) 0.5019(5) 0.0550(18) Uani 1 1 d . . . . .
H38 H 1.137556 0.403440 0.539238 0.066 Uiso 1 1 calc R U . . .
C40 C 1.3051(7) 0.3958(11) 0.6813(5) 0.064(2) Uani 1 1 d . . . . .
H40 H 1.307518 0.505480 0.656803 0.076 Uiso 1 1 calc R U . . .
C42 C 1.1096(6) 0.1334(11) 0.5046(5) 0.060(2) Uani 1 1 d . . . . .
H42 H 1.071701 0.098211 0.450458 0.072 Uiso 1 1 calc R U . . .
C43 C 1.0987(11) 0.551(4) 0.2668(10) 0.140(7) Uani 1 1 d . . . . .
H43 H 1.085909 0.601654 0.215649 0.168 Uiso 1 1 calc R U . . .
C44 C 1.2785(7) 0.0834(10) 0.6749(5) 0.061(2) Uani 1 1 d . . . . .

loop_
_atom_site_aniso_label
_atom_site_aniso_U_11
_atom_site_aniso_U_22
_atom_site_aniso_U_33
_atom_site_aniso_U_23
_atom_site_aniso_U_13
_atom_site_aniso_U_12
S1 0.0751(14) 0.0487(11) 0.0808(15) -0.0006(10) 0.0341(12) -0.0001(11)
O1 0.090(5) 0.056(3) 0.121(6) -0.022(4) 0.046(4) -0.024(3)
O2 0.089(5) 0.063(4) 0.107(5) 0.022(4) 0.042(4) 0.019(3)
N1 0.046(4) 0.066(4) 0.060(4) -0.014(3) 0.019(3) -0.004(3)
C1 0.046(4) 0.068(5) 0.055(4) 0.003(4) 0.022(4) -0.004(3)
C3 0.070(6) 0.069(5) 0.063(5) 0.010(4) 0.002(4) 0.001(4)
C4 0.049(4) 0.052(4) 0.047(4) -0.010(3) 0.016(3) 0.003(3)
C9 0.075(7) 0.155(12) 0.068(7) -0.030(7) 0.008(6) -0.001(8)
C10 0.062(5) 0.048(4) 0.050(4) 0.004(3) 0.019(4) 0.002(3)
C12 0.069(6) 0.048(4) 0.066(5) -0.003(4) 0.012(4) 0.005(4)
C13 0.066(6) 0.111(7) 0.063(6) -0.034(5) 0.010(5) -0.001(5)
C14 0.051(4) 0.064(4) 0.049(4) -0.004(3) 0.014(3) -0.007(4)
C16 0.068(6) 0.080(6) 0.074(6) 0.024(5) 0.011(5) -0.006(5)
C18 0.058(5) 0.064(5) 0.053(4) -0.005(3) 0.025(4) -0.009(4)
C24 0.095(8) 0.107(7) 0.051(5) 0.001(5) 0.029(5) 0.003(6)
C25 0.053(6) 0.106(8) 0.088(7) 0.030(6) 0.022(6) 0.005(5)
C28 0.062(6) 0.078(6) 0.064(5) 0.007(4) 0.012(5) -0.012(4)
C29 0.120(9) 0.074(6) 0.071(6) -0.018(5) 0.050(6) 0.006(6)
C31 0.098(8) 0.085(6) 0.060(5) 0.011(4) 0.042(5) -0.002(5)
C32 0.052(5) 0.064(4) 0.059(5) -0.009(3) 0.019(4) -0.005(4)
C33 0.082(8) 0.162(13) 0.061(7) 0.010(7) 0.030(6) 0.007(8)
C35 0.122(11) 0.107(10) 0.115(11) 0.056(9) 0.025(9) -0.019(8)
C36 0.084(6) 0.063(5) 0.061(5) -0.006(4) 0.033(5) 0.001(4)
C37 0.095(8) 0.103(8) 0.073(6) -0.001(5) 0.052(6) 0.000(6)
C39 0.061(6) 0.156(11) 0.066(6) 0.005(7) 0.017(5) -0.002(7)
C41 0.085(9) 0.184(17) 0.095(10) 0.070(11) 0.032(7) -0.003(9)
S2 0.0889(17) 0.0392(10) 0.0739(14) 0.0013(9) 0.0138(12) 0.0017(11)
O3 0.104(6) 0.057(3) 0.090(5) 0.009(3) 0.006(4) -0.013(3)
O4 0.102(6) 0.068(4) 0.100(5) -0.002(4) 0.014(4) 0.032(4)
N2 0.063(4) 0.056(4) 0.056(4) -0.006(3) 0.016(3) 0.000(3)
C2 0.103(9) 0.104(8) 0.049(5) 0.008(5) 0.007(5) -0.012(6)
C5 0.062(7) 0.182(15) 0.076(7) 0.008(8) 0.019(6) -0.006(9)
C6 0.060(5) 0.061(4) 0.044(4) 0.001(3) 0.005(4) 0.003(4)
C7 0.107(9) 0.088(7) 0.051(5) -0.016(5) 0.009(5) 0.008(6)
C8 0.044(4) 0.075(5) 0.055(4) 0.011(4) 0.011(4) 0.003(4)
C11 0.086(7) 0.116(8) 0.051(5) -0.006(5) 0.019(5) -0.005(6)
C15 0.097(8) 0.083(6) 0.061(6) 0.027(5) 0.015(5) 0.010(5)
C17 0.108(10) 0.143(12) 0.112(12) 0.072(10) 0.036(9) 0.020(9)
C19 0.084(8) 0.155(12) 0.071(7) -0.021(8) 0.019(6) 0.028(9)
C20 0.058(5) 0.047(4) 0.046(4) 0.001(3) 0.015(3) 0.003(3)
C21 0.102(9) 0.162(13) 0.054(6) 0.006(7) 0.026(6) -0.016(9)
C22 0.069(6) 0.099(7) 0.055(5) -0.019(5) 0.015(5) 0.007(5)
C23 0.078(7) 0.070(5) 0.096(7) 0.010(5) 0.040(6) 0.000(5)
C26 0.073(6) 0.075(6) 0.083(6) 0.028(5) 0.024(5) 0.013(5)
C27 0.060(6) 0.119(9) 0.078(7) 0.019(6) 0.010(5) -0.017(6)
C30 0.069(6) 0.077(6) 0.065(5) 0.009(4) 0.016(5) 0.006(5)
C34 0.067(5) 0.039(4) 0.046(4) -0.010(3) 0.013(4) 0.001(3)
C38 0.059(5) 0.059(4) 0.048(4) 0.003(3) 0.016(4) 0.004(3)
C40 0.080(6) 0.055(4) 0.052(4) 0.002(3) 0.014(4) 0.002(4)
C42 0.062(5) 0.063(5) 0.052(4) -0.004(3) 0.013(4) -0.006(4)
C43 0.097(10) 0.24(2) 0.076(9) 0.081(12) 0.017(7) -0.012(11)
C44 0.080(6) 0.050(4) 0.056(5) 0.006(3) 0.022(4) 0.005(4)

loop_
_atom_type_symbol
_atom_type_description
_atom_type_scat_dispersion_real
_atom_type_scat_dispersion_imag
_atom_type_scat_source
C C 0.0033 0.0016 'International Tables Vol C Tables 4.2.6.8 and 6.1.1.4'
H H 0.0000 0.0000 'International Tables Vol C Tables 4.2.6.8 and 6.1.1.4'
N N 0.0061 0.0033 'International Tables Vol C Tables 4.2.6.8 and 6.1.1.4'
O O 0.0106 0.0060 'International Tables Vol C Tables 4.2.6.8 and 6.1.1.4'
S S 0.1246 0.1234 'International Tables Vol C Tables 4.2.6.8 and 6.1.1.4'

loop_
_geom_angle_atom_site_label_1
_geom_angle_atom_site_label_2
_geom_angle_atom_site_label_3
_geom_angle
_geom_angle_site_symmetry_1
_geom_angle_site_symmetry_3
_geom_angle_publ_flag
O1 S1 O2 117.0(4) . . ?
O1 S1 N1 109.1(4) . . ?
O1 S1 C12 108.8(4) . . ?
O2 S1 N1 111.0(4) . . ?
O2 S1 C12 113.9(5) . . ?
N1 S1 C12 94.7(4) . . ?
C4 N1 S1 110.1(5) . . ?
C4 N1 C32 91.6(6) . . ?
C32 N1 S1 122.3(6) . . ?
C16 C1 C14 119.0(8) . . ?
C16 C1 C24 119.4(9) . . ?
C24 C1 C14 121.6(8) . . ?
H3A C3 H3B 109.5 . . ?
H3A C3 H3C 109.5 . . ?
H3B C3 H3C 109.5 . . ?
C32 C3 H3A 109.5 . . ?
C32 C3 H3B 109.5 . . ?
C32 C3 H3C 109.5 . . ?
N1 C4 C10 105.6(6) . . ?
N1 C4 C14 88.8(6) . . ?
C10 C4 C14 112.7(6) . . ?
C18 C4 N1 116.7(6) . . ?
C18 C4 C10 112.4(7) . . ?
C18 C4 C14 118.1(7) . . ?
C13 C9 H9 119.7 . . ?
C39 C9 H9 119.7 . . ?
C39 C9 C13 120.6(11) . . ?
C12 C10 C4 113.0(7) . . ?
C12 C10 C36 118.5(8) . . ?
C36 C10 C4 128.5(7) . . ?
C10 C12 S1 110.4(7) . . ?
C10 C12 C31 122.9(8) . . ?
C31 C12 S1 126.6(7) . . ?
C9 C13 H13 120.2 . . ?
C18 C13 C9 119.6(12) . . ?
C18 C13 H13 120.2 . . ?
C1 C14 C4 118.8(7) . . ?
C1 C14 H14 111.1 . . ?
C1 C14 C32 115.0(7) . . ?
C4 C14 H14 111.1 . . ?
C32 C14 C4 87.8(6) . . ?
C32 C14 H14 111.1 . . ?
C1 C16 H16 119.6 . . ?
C1 C16 C35 120.8(13) . . ?
C35 C16 H16 119.6 . . ?
C13 C18 C4 122.1(8) . . ?
C13 C18 C28 118.5(9) . . ?
C28 C18 C4 119.3(7) . . ?
C1 C24 H24 120.8 . . ?
C1 C24 C33 118.4(11) . . ?
C33 C24 H24 120.8 . . ?
C28 C25 H25 121.2 . . ?
C28 C25 C39 117.7(11) . . ?
C39 C25 H25 121.2 . . ?
C18 C28 H28 118.6 . . ?
C25 C28 C18 122.9(10) . . ?
C25 C28 H28 118.6 . . ?
C36 C29 H29 119.1 . . ?
C36 C29 C37 121.9(9) . . ?
C37 C29 H29 119.1 . . ?
C12 C31 H31 121.3 . . ?
C37 C31 C12 117.4(9) . . ?
C37 C31 H31 121.3 . . ?
N1 C32 C3 119.9(7) . . ?
N1 C32 C14 89.0(6) . . ?
N1 C32 H32 110.5 . . ?
C3 C32 C14 114.8(7) . . ?
C3 C32 H32 110.5 . . ?
C14 C32 H32 110.5 . . ?
C24 C33 H33 119.4 . . ?
C41 C33 C24 121.2(13) . . ?
C41 C33 H33 119.4 . . ?
C16 C35 H35 120.9 . . ?
C41 C35 C16 118.2(13) . . ?
C41 C35 H35 120.9 . . ?
C10 C36 H36 120.4 . . ?
C29 C36 C10 119.2(9) . . ?
C29 C36 H36 120.4 . . ?
C29 C37 H37 120.0 . . ?
C31 C37 C29 120.1(9) . . ?
C31 C37 H37 120.0 . . ?
C9 C39 C25 120.6(11) . . ?
C9 C39 H39 119.7 . . ?
C25 C39 H39 119.7 . . ?
C33 C41 C35 121.7(11) . . ?
C33 C41 H41 119.1 . . ?
C35 C41 H41 119.1 . . ?
O3 S2 N2 109.8(4) . . ?
O3 S2 C44 114.2(5) . . ?
O4 S2 O3 117.1(5) . . ?
O4 S2 N2 109.1(5) . . ?
O4 S2 C44 108.5(5) . . ?
N2 S2 C44 96.1(4) . . ?
C34 N2 S2 110.5(5) . . ?
C34 N2 C42 90.2(6) . . ?
C42 N2 S2 122.6(6) . . ?
C7 C2 H2 119.4 . . ?
C15 C2 H2 119.4 . . ?
C15 C2 C7 121.2(9) . . ?
C19 C5 H5 119.2 . . ?
C27 C5 H5 119.2 . . ?
C27 C5 C19 121.6(12) . . ?
C22 C6 C34 123.1(8) . . ?
C30 C6 C22 118.6(9) . . ?
C30 C6 C34 118.2(8) . . ?
C2 C7 H7 120.2 . . ?
C40 C7 C2 119.6(9) . . ?
C40 C7 H7 120.2 . . ?
C11 C8 C38 120.5(8) . . ?
C26 C8 C11 119.7(9) . . ?
C26 C8 C38 119.8(9) . . ?
C8 C11 H11 120.5 . . ?
C8 C11 C21 119.0(12) . . ?
C21 C11 H11 120.5 . . ?
C2 C15 H15 121.4 . . ?
C2 C15 C44 117.2(9) . . ?
C44 C15 H15 121.4 . . ?
C26 C17 H17 120.6 . . ?
C43 C17 H17 120.6 . . ?
C43 C17 C26 118.8(15) . . ?
C5 C19 H19 119.5 . . ?
C5 C19 C22 121.0(11) . . ?
C22 C19 H19 119.5 . . ?
C40 C20 C34 128.0(7) . . ?
C40 C20 C44 118.1(7) . . ?
C44 C20 C34 114.0(7) . . ?
C11 C21 H21 119.8 . . ?
C43 C21 C11 120.5(14) . . ?
C43 C21 H21 119.8 . . ?
C6 C22 C19 119.1(11) . . ?
C6 C22 H22 120.4 . . ?
C19 C22 H22 120.4 . . ?
H23A C23 H23B 109.5 . . ?
H23A C23 H23C 109.5 . . ?
H23B C23 H23C 109.5 . . ?
C42 C23 H23A 109.5 . . ?
C42 C23 H23B 109.5 . . ?
C42 C23 H23C 109.5 . . ?
C8 C26 C17 120.7(13) . . ?
C8 C26 H26 119.7 . . ?
C17 C26 H26 119.7 . . ?
C5 C27 H27 120.6 . . ?
C5 C27 C30 118.8(12) . . ?
C30 C27 H27 120.6 . . ?
C6 C30 C27 120.7(10) . . ?
C6 C30 H30 119.6 . . ?
C27 C30 H30 119.6 . . ?
N2 C34 C20 104.6(6) . . ?
N2 C34 C38 89.4(6) . . ?
C6 C34 N2 115.7(6) . . ?
C6 C34 C20 112.7(7) . . ?
C6 C34 C38 119.1(7) . . ?
C20 C34 C38 112.5(6) . . ?
C8 C38 C34 118.1(7) . . ?
C8 C38 H38 111.0 . . ?
C8 C38 C42 115.9(7) . . ?
C34 C38 H38 111.0 . . ?
C42 C38 C34 88.0(6) . . ?
C42 C38 H38 111.0 . . ?
C7 C40 H40 119.9 . . ?
C20 C40 C7 120.1(8) . . ?
C20 C40 H40 119.9 . . ?
N2 C42 C38 89.4(6) . . ?
N2 C42 H42 110.5 . . ?
C23 C42 N2 119.6(7) . . ?
C23 C42 C38 114.7(7) . . ?
C23 C42 H42 110.5 . . ?
C38 C42 H42 110.5 . . ?
C17 C43 H43 119.4 . . ?
C21 C43 C17 121.2(12) . . ?
C21 C43 H43 119.4 . . ?
C15 C44 S2 127.8(7) . . ?
C15 C44 C20 123.7(8) . . ?
C20 C44 S2 108.5(6) . . ?

loop_
_geom_bond_atom_site_label_1
_geom_bond_atom_site_label_2
_geom_bond_distance
_geom_bond_site_symmetry_2
_geom_bond_publ_flag
S1 O1 1.434(7) . ?
S1 O2 1.445(7) . ?
S1 N1 1.648(7) . ?
S1 C12 1.740(9) . ?
N1 C4 1.513(10) . ?
N1 C32 1.526(10) . ?
C1 C14 1.499(11) . ?
C1 C16 1.380(12) . ?
C1 C24 1.385(13) . ?
C3 H3A 0.9600 . ?
C3 H3B 0.9600 . ?
C3 H3C 0.9600 . ?
C3 C32 1.531(12) . ?
C4 C10 1.515(11) . ?
C4 C14 1.578(11) . ?
C4 C18 1.510(12) . ?
C9 H9 0.9300 . ?
C9 C13 1.400(16) . ?
C9 C39 1.358(17) . ?
C10 C12 1.383(11) . ?
C10 C36 1.398(11) . ?
C12 C31 1.409(13) . ?
C13 H13 0.9300 . ?
C13 C18 1.374(12) . ?
C14 H14 0.9800 . ?
C14 C32 1.563(12) . ?
C16 H16 0.9300 . ?
C16 C35 1.395(17) . ?
C18 C28 1.382(13) . ?
C24 H24 0.9300 . ?
C24 C33 1.410(16) . ?
C25 H25 0.9300 . ?
C25 C28 1.370(14) . ?
C25 C39 1.399(17) . ?
C28 H28 0.9300 . ?
C29 H29 0.9300 . ?
C29 C36 1.364(14) . ?
C29 C37 1.409(15) . ?
C31 H31 0.9300 . ?
C31 C37 1.370(14) . ?
C32 H32 0.9800 . ?
C33 H33 0.9300 . ?
C33 C41 1.32(2) . ?
C35 H35 0.9300 . ?
C35 C41 1.38(2) . ?
C36 H36 0.9300 . ?
C37 H37 0.9300 . ?
C39 H39 0.9300 . ?
C41 H41 0.9300 . ?
S2 O3 1.435(8) . ?
S2 O4 1.429(8) . ?
S2 N2 1.645(7) . ?
S2 C44 1.761(9) . ?
N2 C34 1.525(10) . ?
N2 C42 1.533(11) . ?
C2 H2 0.9300 . ?
C2 C7 1.408(15) . ?
C2 C15 1.363(16) . ?
C5 H5 0.9300 . ?
C5 C19 1.347(18) . ?
C5 C27 1.347(18) . ?
C6 C22 1.388(13) . ?
C6 C30 1.388(13) . ?
C6 C34 1.514(12) . ?
C7 H7 0.9300 . ?
C7 C40 1.398(13) . ?
C8 C11 1.395(14) . ?
C8 C26 1.365(13) . ?
C8 C38 1.505(11) . ?
C11 H11 0.9300 . ?
C11 C21 1.415(18) . ?
C15 H15 0.9300 . ?
C15 C44 1.373(13) . ?
C17 H17 0.9300 . ?
C17 C26 1.401(17) . ?
C17 C43 1.39(3) . ?
C19 H19 0.9300 . ?
C19 C22 1.396(18) . ?
C20 C34 1.550(11) . ?
C20 C40 1.359(11) . ?
C20 C44 1.404(10) . ?
C21 H21 0.9300 . ?
C21 C43 1.33(2) . ?
C22 H22 0.9300 . ?
C23 H23A 0.9600 . ?
C23 H23B 0.9600 . ?
C23 H23C 0.9600 . ?
C23 C42 1.515(13) . ?
C26 H26 0.9300 . ?
C27 H27 0.9300 . ?
C27 C30 1.406(15) . ?
C30 H30 0.9300 . ?
C34 C38 1.563(12) . ?
C38 H38 0.9800 . ?
C38 C42 1.555(12) . ?
C40 H40 0.9300 . ?
C42 H42 0.9800 . ?
C43 H43 0.9300 . ?

loop_
_geom_torsion_atom_site_label_1
_geom_torsion_atom_site_label_2
_geom_torsion_atom_site_label_3
_geom_torsion_atom_site_label_4
_geom_torsion
_geom_torsion_site_symmetry_1
_geom_torsion_site_symmetry_2
_geom_torsion_site_symmetry_3
_geom_torsion_site_symmetry_4
_geom_torsion_publ_flag
S1 N1 C4 C10 24.8(7) . . . . ?
S1 N1 C4 C14 138.1(5) . . . . ?
S1 N1 C4 C18 -100.8(7) . . . . ?
S1 N1 C32 C3 -9.7(10) . . . . ?
S1 N1 C32 C14 -128.0(6) . . . . ?
S1 C12 C31 C37 -178.8(9) . . . . ?
O1 S1 N1 C4 88.5(6) . . . . ?
O1 S1 N1 C32 -166.0(6) . . . . ?
O1 S1 C12 C10 -97.4(7) . . . . ?
O1 S1 C12 C31 81.2(10) . . . . ?
O2 S1 N1 C4 -141.1(5) . . . . ?
O2 S1 N1 C32 -35.6(7) . . . . ?
O2 S1 C12 C10 130.1(7) . . . . ?
O2 S1 C12 C31 -51.3(10) . . . . ?
N1 S1 C12 C10 14.7(7) . . . . ?
N1 S1 C12 C31 -166.8(9) . . . . ?
N1 C4 C10 C12 -14.4(9) . . . . ?
N1 C4 C10 C36 167.0(9) . . . . ?
N1 C4 C14 C1 105.1(7) . . . . ?
N1 C4 C14 C32 -12.4(6) . . . . ?
N1 C4 C18 C13 14.7(11) . . . . ?
N1 C4 C18 C28 -166.4(7) . . . . ?
C1 C14 C32 N1 -108.6(7) . . . . ?
C1 C14 C32 C3 128.6(8) . . . . ?
C1 C16 C35 C41 -2(2) . . . . ?
C1 C24 C33 C41 -2.5(19) . . . . ?
C4 N1 C32 C3 105.5(8) . . . . ?
C4 N1 C32 C14 -12.8(6) . . . . ?
C4 C10 C12 S1 -1.3(10) . . . . ?
C4 C10 C12 C31 -180.0(9) . . . . ?
C4 C10 C36 C29 -178.1(10) . . . . ?
C4 C14 C32 N1 12.3(5) . . . . ?
C4 C14 C32 C3 -110.5(8) . . . . ?
C4 C18 C28 C25 -176.8(9) . . . . ?
C9 C13 C18 C4 179.7(9) . . . . ?
C9 C13 C18 C28 0.7(14) . . . . ?
C10 C4 C14 C1 -148.5(7) . . . . ?
C10 C4 C14 C32 94.1(7) . . . . ?
C10 C4 C18 C13 -107.5(9) . . . . ?
C10 C4 C18 C28 71.4(9) . . . . ?
C10 C12 C31 C37 -0.4(15) . . . . ?
C12 S1 N1 C4 -23.2(6) . . . . ?
C12 S1 N1 C32 82.2(7) . . . . ?
C12 C10 C36 C29 3.3(14) . . . . ?
C12 C31 C37 C29 -0.1(17) . . . . ?
C13 C9 C39 C25 0.3(18) . . . . ?
C13 C18 C28 C25 2.2(14) . . . . ?
C14 C1 C16 C35 179.0(10) . . . . ?
C14 C1 C24 C33 -176.9(9) . . . . ?
C14 C4 C10 C12 -109.8(8) . . . . ?
C14 C4 C10 C36 71.6(11) . . . . ?
C14 C4 C18 C13 118.7(9) . . . . ?
C14 C4 C18 C28 -62.3(10) . . . . ?
C16 C1 C14 C4 119.6(9) . . . . ?
C16 C1 C14 C32 -138.4(8) . . . . ?
C16 C1 C24 C33 4.3(16) . . . . ?
C16 C35 C41 C33 4(2) . . . . ?
C18 C4 C10 C12 113.9(8) . . . . ?
C18 C4 C10 C36 -64.7(11) . . . . ?
C18 C4 C14 C1 -14.8(10) . . . . ?
C18 C4 C14 C32 -132.3(7) . . . . ?
C24 C1 C14 C4 -59.2(12) . . . . ?
C24 C1 C14 C32 42.9(12) . . . . ?
C24 C1 C16 C35 -2.2(16) . . . . ?
C24 C33 C41 C35 -2(2) . . . . ?
C28 C25 C39 C9 2.4(16) . . . . ?
C32 N1 C4 C10 -100.6(7) . . . . ?
C32 N1 C4 C14 12.7(6) . . . . ?
C32 N1 C4 C18 133.8(7) . . . . ?
C36 C10 C12 S1 177.5(7) . . . . ?
C36 C10 C12 C31 -1.2(14) . . . . ?
C36 C29 C37 C31 2.3(19) . . . . ?
C37 C29 C36 C10 -3.9(17) . . . . ?
C39 C9 C13 C18 -1.9(17) . . . . ?
C39 C25 C28 C18 -3.8(15) . . . . ?
S2 N2 C34 C6 99.4(7) . . . . ?
S2 N2 C34 C20 -25.2(7) . . . . ?
S2 N2 C34 C38 -138.3(5) . . . . ?
S2 N2 C42 C23 9.5(11) . . . . ?
S2 N2 C42 C38 127.8(6) . . . . ?
O3 S2 N2 C34 142.9(6) . . . . ?
O3 S2 N2 C42 38.8(7) . . . . ?
O3 S2 C44 C15 51.0(11) . . . . ?
O3 S2 C44 C20 -130.5(7) . . . . ?
O4 S2 N2 C34 -87.6(6) . . . . ?
O4 S2 N2 C42 168.3(6) . . . . ?
O4 S2 C44 C15 -81.6(11) . . . . ?
O4 S2 C44 C20 96.9(7) . . . . ?
N2 S2 C44 C15 165.8(10) . . . . ?
N2 S2 C44 C20 -15.6(7) . . . . ?
N2 C34 C38 C8 -105.6(7) . . . . ?
N2 C34 C38 C42 12.9(6) . . . . ?
C2 C7 C40 C20 1.7(17) . . . . ?
C2 C15 C44 S2 179.2(9) . . . . ?
C2 C15 C44 C20 0.8(17) . . . . ?
C5 C19 C22 C6 2.0(17) . . . . ?
C5 C27 C30 C6 2.4(15) . . . . ?
C6 C34 C38 C8 13.7(10) . . . . ?
C6 C34 C38 C42 132.2(7) . . . . ?
C7 C2 C15 C44 -0.4(19) . . . . ?
C8 C11 C21 C43 2(2) . . . . ?
C8 C38 C42 N2 107.6(7) . . . . ?
C8 C38 C42 C23 -129.7(9) . . . . ?
C11 C8 C26 C17 2.6(16) . . . . ?
C11 C8 C38 C34 61.5(11) . . . . ?
C11 C8 C38 C42 -41.0(12) . . . . ?
C11 C21 C43 C17 -1(2) . . . . ?
C15 C2 C7 C40 -0.8(19) . . . . ?
C19 C5 C27 C30 -2.0(17) . . . . ?
C20 C34 C38 C8 148.8(7) . . . . ?
C20 C34 C38 C42 -92.7(7) . . . . ?
C22 C6 C30 C27 -0.6(13) . . . . ?
C22 C6 C34 N2 -13.0(11) . . . . ?
C22 C6 C34 C20 107.2(9) . . . . ?
C22 C6 C34 C38 -117.7(8) . . . . ?
C26 C8 C11 C21 -3.0(16) . . . . ?
C26 C8 C38 C34 -118.3(9) . . . . ?
C26 C8 C38 C42 139.3(9) . . . . ?
C26 C17 C43 C21 0(2) . . . . ?
C27 C5 C19 C22 -0.2(19) . . . . ?
C30 C6 C22 C19 -1.6(14) . . . . ?
C30 C6 C34 N2 169.7(7) . . . . ?
C30 C6 C34 C20 -70.0(9) . . . . ?
C30 C6 C34 C38 65.0(10) . . . . ?
C34 N2 C42 C23 -105.2(8) . . . . ?
C34 N2 C42 C38 13.1(6) . . . . ?
C34 C6 C22 C19 -178.8(9) . . . . ?
C34 C6 C30 C27 176.7(8) . . . . ?
C34 C20 C40 C7 178.0(10) . . . . ?
C34 C20 C44 S2 2.0(10) . . . . ?
C34 C20 C44 C15 -179.3(10) . . . . ?
C34 C38 C42 N2 -12.8(6) . . . . ?
C34 C38 C42 C23 109.8(8) . . . . ?
C38 C8 C11 C21 177.3(10) . . . . ?
C38 C8 C26 C17 -177.7(10) . . . . ?
C40 C20 C34 N2 -165.3(9) . . . . ?
C40 C20 C34 C6 68.3(11) . . . . ?
C40 C20 C34 C38 -69.8(11) . . . . ?
C40 C20 C44 S2 -178.6(7) . . . . ?
C40 C20 C44 C15 0.0(15) . . . . ?
C42 N2 C34 C6 -135.3(7) . . . . ?
C42 N2 C34 C20 100.1(6) . . . . ?
C42 N2 C34 C38 -13.1(6) . . . . ?
C43 C17 C26 C8 -1(2) . . . . ?
C44 S2 N2 C34 24.4(6) . . . . ?
C44 S2 N2 C42 -79.7(7) . . . . ?
C44 C20 C34 N2 14.0(9) . . . . ?
C44 C20 C34 C6 -112.5(8) . . . . ?
C44 C20 C34 C38 109.5(8) . . . . ?
C44 C20 C40 C7 -1.3(14) . . . . ?
